data_7249751
loop_
_publ_author_name
'Yu, Xinyi'
'Li, Jianting'
'Wu, Chenyu'
'Yang, Dezhi'
'Li, Liang'
'Lv, Yang'
'Zhou, Zhengzheng'

_publ_section_title
;
 Exploring Solubility of Novel Lamotrigine Drug-Drug Salts: The Role of pH
 and Structural Variability
;
_journal_name_full CrystEngComm
_journal_paper_doi 10.1039/D4CE01111B
_journal_year 2025
_chemical_formula_moiety 'C9 H8 Cl2 N5, C15 H14 N O2, C2 H6 O'
_chemical_formula_sum 'C26 H28 Cl2 N6 O3'
_chemical_formula_weight 543.46
_space_group_crystal_system triclinic
_space_group_IT_number 2
_space_group_name_Hall '-P 1'
_space_group_name_H-M_alt 'P -1'
_symmetry_Int_Tables_number 2
_audit_creation_date 2024-08-28
_audit_creation_method
;
Olex2 1.2
(compiled 2018.05.29 svn.r3508 for OlexSys, GUI svn.r5506)
;
_audit_update_record
;
2024-08-28 deposited with the CCDC.	2025-01-09 downloaded from the CCDC.
;
_cell_angle_alpha 75.104(7)
_cell_angle_beta 73.770(8)
_cell_angle_gamma 75.903(8)
_cell_formula_units_Z 2
_cell_length_a 8.9451(9)
_cell_length_b 10.4421(9)
_cell_length_c 15.1087(13)
_cell_measurement_reflns_used 3171
_cell_measurement_temperature 150.00(10)
_cell_measurement_theta_max 73.8170
_cell_measurement_theta_min 3.0890
_cell_volume 1286.8(2)
_computing_cell_refinement 'CrysAlisPro 1.171.38.43f (Rigaku OD, 2015)'
_computing_data_collection 'CrysAlisPro 1.171.38.43f (Rigaku OD, 2015)'
_computing_data_reduction 'CrysAlisPro 1.171.38.43f (Rigaku OD, 2015)'
_computing_molecular_graphics 'Olex2 (Dolomanov et al., 2009)'
_computing_publication_material 'Olex2 (Dolomanov et al., 2009)'
_computing_structure_refinement 'olex2.refine (Bourhis et al., 2015)'
_computing_structure_solution 'SHELXT  (Sheldrick, 2015)'
_diffrn_ambient_environment N~2~
_diffrn_ambient_temperature 150.00(10)
_diffrn_detector 'CCD plate'
_diffrn_detector_area_resol_mean 5.2684
_diffrn_detector_type AtlasS2
_diffrn_measured_fraction_theta_full 0.9610
_diffrn_measured_fraction_theta_max 0.9610
_diffrn_measurement_details
;
List of Runs (angles in degrees, time in seconds):

  # Type    Start    End  Width  t~exp~   \w     \q     \k     \f   Frames
#--------------------------------------------------------------------------
  1  \w    -56.00  33.00   1.00    1.00    --  -41.42  38.00-150.00   89
  2  \w     33.00  83.00   1.00    1.00    --   41.42-125.00 -60.00   50
  3  \w     34.00 133.00   1.00    2.00    --  107.51 -45.00-150.00   99
  4  \w     79.00 153.00   1.00    2.00    --  107.51  15.00-180.00   74
  5  \w    110.00 163.00   1.00    2.00    --  107.51 125.00 -30.00   53
  6  \w     85.00 157.00   1.00    2.00    --  107.51  30.00  30.00   72
  7  \w     82.00 121.00   1.00    2.00    --  107.51  61.00  60.00   39
  8  \w     79.00 172.00   1.00    2.00    --  107.51  30.00 -90.00   93
  9  \w     73.00 101.00   1.00    2.00    --  107.51 -94.00-180.00   28
 10  \w     70.00 131.00   1.00    2.00    --  107.51 -61.00 -60.00   61
 11  \w     70.00 115.00   1.00    2.00    --  107.51-125.00 -60.00   45
 12  \w     43.00 105.00   1.00    2.00    --  107.51 -94.00 -30.00   62
 13  \w     35.00 134.00   1.00    2.00    --  107.51 -61.00  60.00   99
 14  \w     78.00 119.00   1.00    2.00    --  107.51-125.00 120.00   41
 15  \w    -91.00  -3.00   1.00    1.00    --  -41.42 125.00  30.00   88
 16  \w   -106.00 -42.00   1.00    1.00    --  -41.42 -38.00   0.00   64
 17  \w   -114.00 -14.00   1.00    1.00    --  -41.42 -57.00 -90.00  100
;
_diffrn_measurement_device 'four-circle diffractometer'
_diffrn_measurement_device_type 'SuperNova, Dual, Cu at zero, AtlasS2'
_diffrn_measurement_method '\w scans'
_diffrn_orient_matrix_type 'CrysAlisPro convention (1999,Acta A55,543-557)'
_diffrn_orient_matrix_UB_11 0.1053139000
_diffrn_orient_matrix_UB_12 -0.1261310000
_diffrn_orient_matrix_UB_13 -0.0348139000
_diffrn_orient_matrix_UB_21 -0.0257468000
_diffrn_orient_matrix_UB_22 0.0625505000
_diffrn_orient_matrix_UB_23 -0.0999313000
_diffrn_orient_matrix_UB_31 0.1468500000
_diffrn_orient_matrix_UB_32 0.0656776000
_diffrn_orient_matrix_UB_33 -0.0237494000
_diffrn_radiation_monochromator mirror
_diffrn_radiation_probe x-ray
_diffrn_radiation_type 'Cu K\a'
_diffrn_radiation_wavelength 1.54184
_diffrn_reflns_av_R_equivalents 0.0495
_diffrn_reflns_av_unetI/netI 0.0662
_diffrn_reflns_limit_h_max 11
_diffrn_reflns_limit_h_min -9
_diffrn_reflns_limit_k_max 13
_diffrn_reflns_limit_k_min -12
_diffrn_reflns_limit_l_max 18
_diffrn_reflns_limit_l_min -18
_diffrn_reflns_number 9020
_diffrn_reflns_theta_full 74.3521
_diffrn_reflns_theta_max 74.35
_diffrn_reflns_theta_min 3.11
_diffrn_source 'micro-focus sealed X-ray tube'
_diffrn_source_type 'SuperNova (Cu) X-ray Source'
_exptl_absorpt_coefficient_mu 2.609
_exptl_absorpt_correction_T_max 1.00000
_exptl_absorpt_correction_T_min 0.45651
_exptl_absorpt_correction_type multi-scan
_exptl_absorpt_process_details
;
CrysAlisPro 1.171.38.43f (Rigaku Oxford Diffraction, 2015)
Empirical absorption correction using spherical harmonics,
 implemented in SCALE3 ABSPACK scaling algorithm.
;
_exptl_crystal_colour yellow
_exptl_crystal_colour_primary yellow
_exptl_crystal_density_diffrn 1.4024
_exptl_crystal_description block
_exptl_crystal_F_000 571.0789
_exptl_crystal_size_max 0.13
_exptl_crystal_size_mid 0.12
_exptl_crystal_size_min 0.1
_refine_diff_density_max 0.9781
_refine_diff_density_min -0.7712
_refine_diff_density_rms 0.1712
_refine_ls_d_res_high 0.8006
_refine_ls_d_res_low 14.2047
_refine_ls_goodness_of_fit_ref 1.0663
_refine_ls_hydrogen_treatment constr
_refine_ls_matrix_type full
_refine_ls_number_constraints 47
_refine_ls_number_parameters 338
_refine_ls_number_reflns 5026
_refine_ls_number_restraints 0
_refine_ls_restrained_S_all 1.0663
_refine_ls_R_factor_all 0.0956
_refine_ls_R_factor_gt 0.0745
_refine_ls_shift/su_max 0.0000
_refine_ls_shift/su_mean 0.0000
_refine_ls_structure_factor_coef Fsqd
_refine_ls_weighting_details 'w=1/[\s^2^(Fo^2^)+(0.1402P)^2^+0.9572P] where P=(Fo^2^+2Fc^2^)/3'
_refine_ls_weighting_scheme calc
_refine_ls_wR_factor_gt 0.2117
_refine_ls_wR_factor_ref 0.2345
_reflns_Friedel_coverage 0.0
_reflns_limit_h_max 11
_reflns_limit_h_min -10
_reflns_limit_k_max 13
_reflns_limit_k_min -12
_reflns_limit_l_max 18
_reflns_limit_l_min 0
_reflns_number_gt 3896
_reflns_number_total 5026
_reflns_threshold_expression I>=2u(I)
_cod_data_source_file d4ce01111b2.cif
_cod_data_source_block 04-1222
_cod_database_code 7249751
_chemical_oxdiff_formula 'C24 H24 N24 O24 Cl0 '
_reflns_odcompleteness_completeness 99.98
_reflns_odcompleteness_iscentric 1
_reflns_odcompleteness_theta 66.97
_olex2_refinement_description
;
1. Fixed Uiso
 At 1.2 times of:
  All C(H) groups, All C(H,H) groups, All N(H) groups, All N(H,H) groups
 At 1.5 times of:
  All C(H,H,H) groups, All O(H) groups
2.a Secondary CH2 refined with riding coordinates:
 C25(H25a,H25b)
2.b Aromatic/amide H refined with riding coordinates:
 N2(H2), C4(H4), C5(H5), C6(H6a), N6(H6), C11(H11), C12(H12), C13(H13),
 C20(H20), C19(H19), C18(H18), C17(H17)
2.c X=CH2 refined with riding coordinates:
 N5(H5a,H5b), N4(H4a,H4b)
2.d Idealised Me refined as rotating group:
 C24(H24a,H24b,H24c), C23(H23a,H23b,H23c), C26(H26a,H26b,H26c)
2.e Idealised tetrahedral OH refined as rotating group:
 O3(H3)
;
_olex2_submission_special_instructions 'No special instructions were received'
_oxdiff_exptl_absorpt_empirical_details
;
Empirical correction (ABSPACK) includes:
- Absorption correction using spherical harmonics
- Frame scaling
;
_oxdiff_exptl_absorpt_empirical_full_max 2.067
_oxdiff_exptl_absorpt_empirical_full_min 0.440

loop_
_space_group_symop_id
_space_group_symop_operation_xyz
1 x,y,z
2 -x,-y,-z

loop_
_atom_site_label
_atom_site_type_symbol
_atom_site_fract_x
_atom_site_fract_y
_atom_site_fract_z
_atom_site_U_iso_or_equiv
_atom_site_adp_type
_atom_site_occupancy
_atom_site_refinement_flags_posn
Cl1 Cl 0.76042(11) 0.71207(9) 0.21870(6) 0.0320(3) Uani 1.000000 .
Cl2 Cl 0.81987(15) 0.94165(11) 0.04013(7) 0.0471(3) Uani 1.000000 .
N5 N 0.5451(4) 0.5039(3) 0.6130(2) 0.0291(7) Uani 1.000000 .
H5a H 0.6028(4) 0.4289(3) 0.6371(2) 0.0350(8) Uiso 1.000000 R
H5b H 0.4415(4) 0.5189(3) 0.6339(2) 0.0350(8) Uiso 1.000000 R
N1 N 0.7722(3) 0.5733(3) 0.5122(2) 0.0240(6) Uani 1.000000 .
N2 N 0.5183(3) 0.7071(3) 0.5106(2) 0.0243(6) Uani 1.000000 .
H2 H 0.4163(3) 0.7194(3) 0.5370(2) 0.0291(7) Uiso 1.000000 R
N3 N 0.5752(3) 0.8009(3) 0.4367(2) 0.0250(6) Uani 1.000000 .
N4 N 0.9860(3) 0.6527(3) 0.4070(2) 0.0280(6) Uani 1.000000 .
H4a H 1.0496(3) 0.5814(3) 0.4305(2) 0.0336(8) Uiso 1.000000 R
H4b H 1.0255(3) 0.7145(3) 0.3604(2) 0.0336(8) Uiso 1.000000 R
C9 C 0.6146(4) 0.5947(3) 0.5448(2) 0.0241(7) Uani 1.000000 .
C8 C 0.8314(4) 0.6671(3) 0.4417(2) 0.0239(7) Uani 1.000000 .
C7 C 0.7256(4) 0.7843(3) 0.4023(2) 0.0237(7) Uani 1.000000 .
C1 C 0.7800(4) 0.8868(4) 0.3177(2) 0.0245(7) Uani 1.000000 .
C2 C 0.7906(4) 0.8644(3) 0.2281(3) 0.0260(7) Uani 1.000000 .
C3 C 0.8215(5) 0.9648(4) 0.1492(2) 0.0296(8) Uani 1.000000 .
C4 C 0.8490(5) 1.0864(4) 0.1572(3) 0.0321(8) Uani 1.000000 .
H4 H 0.8726(5) 1.1543(4) 0.1026(3) 0.0385(9) Uiso 1.000000 R
C5 C 0.8420(5) 1.1080(4) 0.2448(3) 0.0305(8) Uani 1.000000 .
H5 H 0.8616(5) 1.1908(4) 0.2502(3) 0.0366(9) Uiso 1.000000 R
C6 C 0.8062(4) 1.0094(4) 0.3250(3) 0.0271(7) Uani 1.000000 .
H6a H 0.7997(4) 1.0257(4) 0.3852(3) 0.0325(9) Uiso 1.000000 R
O1 O -0.2055(3) 0.4063(3) 0.34456(19) 0.0315(6) Uani 1.000000 .
O2 O -0.2132(3) 0.2340(3) 0.46655(18) 0.0290(6) Uani 1.000000 .
N6 N 0.0742(4) 0.4458(4) 0.2314(2) 0.0353(8) Uani 1.000000 .
H6 H -0.0289(4) 0.4744(4) 0.2455(2) 0.0424(9) Uiso 1.000000 R
C10 C 0.1652(4) 0.5176(4) 0.1489(3) 0.0288(7) Uani 1.000000 .
C11 C 0.2169(5) 0.6303(4) 0.1544(3) 0.0354(8) Uani 1.000000 .
H11 H 0.1915(5) 0.6577(4) 0.2129(3) 0.0425(10) Uiso 1.000000 R
C12 C 0.3045(6) 0.7021(4) 0.0758(3) 0.0393(9) Uani 1.000000 .
H12 H 0.3409(6) 0.7779(4) 0.0803(3) 0.0471(11) Uiso 1.000000 R
C13 C 0.3392(5) 0.6634(4) -0.0098(3) 0.0328(8) Uani 1.000000 .
H13 H 0.3991(5) 0.7134(4) -0.0641(3) 0.0394(10) Uiso 1.000000 R
C14 C 0.2876(4) 0.5526(4) -0.0173(3) 0.0294(7) Uani 1.000000 .
C15 C 0.2009(4) 0.4769(4) 0.0628(3) 0.0281(7) Uani 1.000000 .
C24 C 0.3230(6) 0.5162(5) -0.1130(3) 0.0456(11) Uani 1.000000 .
H24a H 0.2233(6) 0.519(4) -0.1290(13) 0.0684(16) Uiso 1.000000 GR
H24b H 0.381(4) 0.581(2) -0.1606(5) 0.0684(16) Uiso 1.000000 GR
H24c H 0.387(4) 0.4253(16) -0.1111(8) 0.0684(16) Uiso 1.000000 GR
C23 C 0.1505(6) 0.3534(5) 0.0556(3) 0.0449(10) Uani 1.000000 .
H23a H 0.080(4) 0.3790(7) 0.012(2) 0.0673(15) Uiso 1.000000 GR
H23b H 0.2443(7) 0.2891(17) 0.032(3) 0.0673(15) Uiso 1.000000 GR
H23c H 0.094(4) 0.312(2) 0.1179(6) 0.0673(15) Uiso 1.000000 GR
C16 C 0.1368(4) 0.3358(3) 0.2897(2) 0.0252(7) Uani 1.000000 .
C21 C 0.0406(4) 0.2652(3) 0.3694(2) 0.0233(7) Uani 1.000000 .
C22 C -0.1379(4) 0.3074(3) 0.3946(2) 0.0230(7) Uani 1.000000 .
C20 C 0.1111(4) 0.1520(4) 0.4256(2) 0.0259(7) Uani 1.000000 .
H20 H 0.0458(4) 0.1047(4) 0.4786(2) 0.0311(8) Uiso 1.000000 R
C19 C 0.2733(4) 0.1060(4) 0.4068(3) 0.0276(7) Uani 1.000000 .
H19 H 0.3190(4) 0.0289(4) 0.4464(3) 0.0332(9) Uiso 1.000000 R
C18 C 0.3685(4) 0.1759(4) 0.3281(3) 0.0311(8) Uani 1.000000 .
H18 H 0.4800(4) 0.1456(4) 0.3140(3) 0.0374(9) Uiso 1.000000 R
C17 C 0.3027(4) 0.2872(4) 0.2713(3) 0.0303(8) Uani 1.000000 .
H17 H 0.3697(4) 0.3330(4) 0.2184(3) 0.0364(9) Uiso 1.000000 R
O3 O 0.2599(3) 0.7692(3) 0.33991(19) 0.0348(6) Uani 1.000000 .
H3 H 0.238(6) 0.798(3) 0.3901(9) 0.0522(9) Uiso 1.000000 GR
C25 C 0.3489(5) 0.8569(4) 0.2654(3) 0.0326(8) Uani 1.000000 .
H25a H 0.4140(5) 0.8947(4) 0.2920(3) 0.0391(9) Uiso 1.000000 R
H25b H 0.4217(5) 0.8038(4) 0.2196(3) 0.0391(9) Uiso 1.000000 R
C26 C 0.2445(6) 0.9703(4) 0.2152(3) 0.0421(10) Uani 1.000000 .
H26a H 0.3099(6) 1.020(2) 0.1601(15) 0.0631(15) Uiso 1.000000 GR
H26b H 0.171(3) 0.9338(5) 0.195(2) 0.0631(15) Uiso 1.000000 GR
H26c H 0.184(3) 1.031(2) 0.2579(9) 0.0631(15) Uiso 1.000000 GR

loop_
_atom_site_aniso_label
_atom_site_aniso_U_11
_atom_site_aniso_U_22
_atom_site_aniso_U_33
_atom_site_aniso_U_12
_atom_site_aniso_U_13
_atom_site_aniso_U_23
Cl1 0.0356(5) 0.0257(4) 0.0344(5) -0.0051(3) -0.0066(4) -0.0078(3)
Cl2 0.0752(8) 0.0465(6) 0.0240(5) -0.0223(5) -0.0111(5) -0.0047(4)
N5 0.0228(14) 0.0274(15) 0.0298(15) -0.0038(11) -0.0022(12) 0.0021(12)
N1 0.0237(14) 0.0219(14) 0.0229(13) -0.0018(11) -0.0039(11) -0.0020(11)
N2 0.0182(13) 0.0258(14) 0.0241(13) -0.0045(11) -0.0026(11) 0.0012(11)
N3 0.0228(14) 0.0249(14) 0.0241(13) -0.0030(11) -0.0051(11) -0.0009(11)
N4 0.0219(14) 0.0289(15) 0.0258(14) 0.0005(11) -0.0028(11) -0.0005(12)
C9 0.0227(16) 0.0261(17) 0.0215(15) -0.0027(13) -0.0033(12) -0.0052(13)
C8 0.0251(17) 0.0246(17) 0.0215(15) -0.0036(13) -0.0039(13) -0.0063(13)
C7 0.0256(17) 0.0227(16) 0.0218(15) -0.0067(13) -0.0038(13) -0.0025(13)
C1 0.0204(15) 0.0254(16) 0.0238(16) -0.0008(12) -0.0052(13) -0.0014(13)
C2 0.0250(16) 0.0227(16) 0.0288(17) -0.0031(13) -0.0043(13) -0.0058(13)
C3 0.0340(19) 0.0323(19) 0.0220(16) -0.0078(15) -0.0063(14) -0.0030(14)
C4 0.037(2) 0.0259(18) 0.0296(18) -0.0069(15) -0.0057(15) 0.0002(14)
C5 0.0362(19) 0.0240(17) 0.0309(18) -0.0080(14) -0.0083(15) -0.0021(14)
C6 0.0242(17) 0.0272(17) 0.0268(16) -0.0034(13) -0.0035(13) -0.0040(14)
O1 0.0220(12) 0.0314(13) 0.0338(13) -0.0032(10) -0.0035(10) 0.0013(11)
O2 0.0221(12) 0.0317(13) 0.0267(12) -0.0053(10) -0.0016(10) 0.0009(10)
N6 0.0243(15) 0.0390(18) 0.0288(16) -0.0007(13) 0.0013(13) 0.0042(14)
C10 0.0240(17) 0.0267(17) 0.0272(17) -0.0016(13) -0.0015(14) 0.0015(14)
C11 0.044(2) 0.033(2) 0.0270(17) -0.0070(16) -0.0038(16) -0.0077(15)
C12 0.056(3) 0.030(2) 0.034(2) -0.0136(18) -0.0107(18) -0.0039(16)
C13 0.0328(19) 0.0339(19) 0.0278(18) -0.0091(15) -0.0044(15) 0.0004(15)
C14 0.0251(17) 0.0333(19) 0.0272(17) -0.0059(14) -0.0033(14) -0.0043(15)
C15 0.0231(16) 0.0283(18) 0.0309(18) -0.0041(13) -0.0042(14) -0.0052(14)
C24 0.052(3) 0.056(3) 0.029(2) -0.014(2) -0.0023(18) -0.0136(19)
C23 0.052(3) 0.037(2) 0.047(2) -0.0145(19) -0.010(2) -0.0052(19)
C16 0.0239(16) 0.0248(17) 0.0254(16) -0.0055(13) -0.0024(13) -0.0052(13)
C21 0.0212(16) 0.0265(16) 0.0221(15) -0.0038(13) -0.0033(13) -0.0074(13)
C22 0.0209(16) 0.0257(16) 0.0217(15) -0.0044(13) -0.0011(12) -0.0077(13)
C20 0.0270(17) 0.0275(17) 0.0229(15) -0.0080(14) -0.0019(13) -0.0062(13)
C19 0.0284(18) 0.0255(17) 0.0268(17) 0.0008(13) -0.0089(14) -0.0042(14)
C18 0.0185(16) 0.037(2) 0.0349(19) -0.0028(14) -0.0033(14) -0.0075(16)
C17 0.0239(17) 0.0336(19) 0.0291(17) -0.0070(14) -0.0002(14) -0.0037(15)
O3 0.0403(15) 0.0345(14) 0.0286(13) -0.0113(12) -0.0048(11) -0.0042(11)
C25 0.0302(18) 0.0342(19) 0.0315(18) -0.0064(15) -0.0048(15) -0.0057(15)
C26 0.050(2) 0.037(2) 0.040(2) -0.0015(18) -0.019(2) -0.0060(18)

loop_
_atom_type_symbol
_atom_type_scat_dispersion_real
_atom_type_scat_dispersion_imag
_atom_type_scat_Cromer_Mann_a1
_atom_type_scat_Cromer_Mann_a2
_atom_type_scat_Cromer_Mann_a3
_atom_type_scat_Cromer_Mann_a4
_atom_type_scat_Cromer_Mann_b1
_atom_type_scat_Cromer_Mann_b2
_atom_type_scat_Cromer_Mann_b3
_atom_type_scat_Cromer_Mann_b4
_atom_type_scat_Cromer_Mann_c
_atom_type_scat_source
_atom_type_scat_dispersion_source
H 0.00000 0.00000 0.49300 0.32291 0.14019 0.04081 10.51090 26.12570 3.14236 57.79970 0.0030380000826 'International Tables Volume C Table 6.1.1.4 (pp. 500-502)' 'Henke, Gullikson and Davis, At. Data and Nucl. Data Tables, 1993, 54, 2'
C 0.01920 0.00962 2.31000 1.02000 1.58860 0.86500 20.84390 10.20750 0.56870 51.65120 0.215599998832 'International Tables Volume C Table 6.1.1.4 (pp. 500-502)' 'Henke, Gullikson and Davis, At. Data and Nucl. Data Tables, 1993, 54, 2'
Cl 0.36843 0.69943 11.46040 7.19640 6.25560 1.64550 0.01040 1.16620 18.51940 47.77840 -9.55739974976 'International Tables Volume C Table 6.1.1.4 (pp. 500-502)' 'Henke, Gullikson and Davis, At. Data and Nucl. Data Tables, 1993, 54, 2'
O 0.05239 0.03377 3.04850 2.28680 1.54630 0.86700 13.27710 5.70110 0.32390 32.90890 0.250800013542 'International Tables Volume C Table 6.1.1.4 (pp. 500-502)' 'Henke, Gullikson and Davis, At. Data and Nucl. Data Tables, 1993, 54, 2'
N 0.03256 0.01839 12.21260 3.13220 2.01250 1.16630 0.00570 9.89330 28.99750 0.58260 -11.5290002823 'International Tables Volume C Table 6.1.1.4 (pp. 500-502)' 'Henke, Gullikson and Davis, At. Data and Nucl. Data Tables, 1993, 54, 2'

loop_
_geom_angle_atom_site_label_1
_geom_angle_atom_site_label_2
_geom_angle_atom_site_label_3
_geom_angle
_geom_angle_site_symmetry_1
_geom_angle_site_symmetry_3
_geom_angle_publ_flag
C8 N1 C9 116.8(3) . . ?
C9 N2 N3 121.5(3) . . ?
C7 N3 N2 118.2(3) . . ?
N1 C9 N5 120.7(3) . . ?
N2 C9 N5 116.7(3) . . ?
N2 C9 N1 122.5(3) . . ?
N4 C8 N1 119.8(3) . . ?
C7 C8 N1 120.1(3) . . ?
C7 C8 N4 120.2(3) . . ?
C8 C7 N3 120.7(3) . . ?
C1 C7 N3 115.6(3) . . ?
C1 C7 C8 123.5(3) . . ?
C2 C1 C7 118.8(3) . . ?
C6 C1 C7 121.9(3) . . ?
C6 C1 C2 119.1(3) . . ?
C1 C2 Cl1 119.1(3) . . ?
C3 C2 Cl1 120.8(3) . . ?
C3 C2 C1 120.0(3) . . ?
C2 C3 Cl2 119.9(3) . . ?
C4 C3 Cl2 119.6(3) . . ?
C4 C3 C2 120.4(3) . . ?
C5 C4 C3 119.8(3) . . ?
C6 C5 C4 120.3(3) . . ?
C5 C6 C1 120.3(3) . . ?
C16 N6 C10 124.1(3) . . ?
C11 C10 N6 119.2(3) . . ?
C15 C10 N6 120.6(3) . . ?
C15 C10 C11 120.2(3) . . ?
C12 C11 C10 120.6(4) . . ?
C13 C12 C11 119.6(4) . . ?
C14 C13 C12 120.8(4) . . ?
C15 C14 C13 120.0(3) . . ?
C24 C14 C13 119.3(4) . . ?
C24 C14 C15 120.7(4) . . ?
C14 C15 C10 118.7(3) . . ?
C23 C15 C10 121.1(3) . . ?
C23 C15 C14 120.1(4) . . ?
C21 C16 N6 122.0(3) . . ?
C17 C16 N6 120.3(3) . . ?
C17 C16 C21 117.7(3) . . ?
C22 C21 C16 122.0(3) . . ?
C20 C21 C16 119.4(3) . . ?
C20 C21 C22 118.6(3) . . ?
O2 C22 O1 123.0(3) . . ?
C21 C22 O1 120.4(3) . . ?
C21 C22 O2 116.6(3) . . ?
C19 C20 C21 122.2(3) . . ?
C18 C19 C20 118.5(3) . . ?
C17 C18 C19 120.7(3) . . ?
C18 C17 C16 121.5(3) . . ?
C26 C25 O3 112.4(3) . . ?

loop_
_geom_bond_atom_site_label_1
_geom_bond_atom_site_label_2
_geom_bond_distance
_geom_bond_site_symmetry_2
_geom_bond_publ_flag
Cl1 C2 1.723(4) . ?
Cl2 C3 1.730(4) . ?
N5 C9 1.331(4) . ?
N1 C9 1.340(4) . ?
N1 C8 1.332(4) . ?
N2 N3 1.352(4) . ?
N2 C9 1.353(4) . ?
N3 C7 1.285(5) . ?
N4 C8 1.321(5) . ?
C8 C7 1.458(5) . ?
C7 C1 1.490(5) . ?
C1 C2 1.405(5) . ?
C1 C6 1.392(5) . ?
C2 C3 1.384(5) . ?
C3 C4 1.391(5) . ?
C4 C5 1.380(5) . ?
C5 C6 1.391(5) . ?
O1 C22 1.246(4) . ?
O2 C22 1.280(4) . ?
N6 C10 1.424(5) . ?
N6 C16 1.360(5) . ?
C10 C11 1.394(6) . ?
C10 C15 1.400(5) . ?
C11 C12 1.376(6) . ?
C12 C13 1.385(6) . ?
C13 C14 1.386(6) . ?
C14 C15 1.404(5) . ?
C14 C24 1.517(5) . ?
C15 C23 1.503(6) . ?
C16 C21 1.416(5) . ?
C16 C17 1.419(5) . ?
C21 C22 1.514(4) . ?
C21 C20 1.392(5) . ?
C20 C19 1.385(5) . ?
C19 C18 1.401(5) . ?
C18 C17 1.367(5) . ?
O3 C25 1.436(5) . ?
C25 C26 1.498(5) . ?

loop_
_geom_hbond_atom_site_label_D
_geom_hbond_atom_site_label_H
_geom_hbond_atom_site_label_A
_geom_hbond_distance_DH
_geom_hbond_distance_HA
_geom_hbond_distance_DA
_geom_hbond_angle_DHA
_geom_hbond_site_symmetry_A
N5 H5b O1 0.8800 2.029(4) 2.890(4) 165.82(11) 2_566
N2 H2 O2 0.8800 1.775(4) 2.591(4) 153.12(12) 2_566
N4 H4b O3 0.8800 2.225(4) 2.818(4) 124.45(10) 1_655
N6 H6 O1 0.8800 1.979(4) 2.665(4) 133.79(12) .
